data_2207906
loop_
_publ_author_name
'You, Zhong-Lu'

_publ_section_title
;
 {4-Bromo-2-[(2-diethylaminoethylimino)methyl]phenolato}thiocyanatocopper(II)
;
_journal_coeditor_code SU6253
_journal_issue 1
_journal_name_full 'Acta Crystallographica Section E'
_journal_page_first m45
_journal_page_last m46
_journal_paper_doi 10.1107/S1600536805040249
_journal_volume 62
_journal_year 2006
_chemical_formula_iupac '[Cu (C13 H18 Br N2 O) (N C S)]'
_chemical_formula_moiety 'C14 H18 Br Cu N3 O S'
_chemical_formula_sum 'C14 H18 Br Cu N3 O S'
_chemical_formula_weight 419.82
_chemical_name_systematic
;
{4-Bromo-2-[(2-diethylaminoethylimino)methyl]phenolato}thiocyanatocopper(II)
;
_space_group_IT_number 14
_symmetry_cell_setting monoclinic
_symmetry_space_group_name_Hall '-P 2ybc'
_symmetry_space_group_name_H-M 'P 1 21/c 1'
_atom_sites_solution_hydrogens geom
_atom_sites_solution_primary direct
_atom_sites_solution_secondary difmap
_audit_creation_method SHELXL97
_cell_angle_alpha 90.00
_cell_angle_beta 94.790(10)
_cell_angle_gamma 90.00
_cell_formula_units_Z 4
_cell_length_a 7.0520(10)
_cell_length_b 16.688(2)
_cell_length_c 13.775(2)
_cell_measurement_reflns_used 3328
_cell_measurement_temperature 298(2)
_cell_measurement_theta_max 24.60
_cell_measurement_theta_min 2.44
_cell_volume 1615.4(4)
_computing_cell_refinement 'SAINT (Bruker, 1998)'
_computing_data_collection 'SMART (Bruker, 1998)'
_computing_data_reduction SAINT
_computing_molecular_graphics 'SHELXTL (Sheldrick, 1997b)'
_computing_publication_material SHELXTL
_computing_structure_refinement 'SHELXL97 (Sheldrick, 1997a)'
_computing_structure_solution 'SHELXS97 (Sheldrick, 1997a)'
_diffrn_ambient_temperature 298(2)
_diffrn_measured_fraction_theta_full 0.961
_diffrn_measured_fraction_theta_max 0.961
_diffrn_measurement_device_type 'Bruker SMART CCD area-detector'
_diffrn_measurement_method \w
_diffrn_radiation_monochromator graphite
_diffrn_radiation_source 'fine-focus sealed tube'
_diffrn_radiation_type MoK\a
_diffrn_radiation_wavelength 0.71073
_diffrn_reflns_av_R_equivalents 0.0313
_diffrn_reflns_av_sigmaI/netI 0.0377
_diffrn_reflns_limit_h_max 9
_diffrn_reflns_limit_h_min -8
_diffrn_reflns_limit_k_max 21
_diffrn_reflns_limit_k_min -21
_diffrn_reflns_limit_l_max 17
_diffrn_reflns_limit_l_min -16
_diffrn_reflns_number 11427
_diffrn_reflns_theta_full 27.49
_diffrn_reflns_theta_max 27.49
_diffrn_reflns_theta_min 1.92
_diffrn_standards_decay_% 0
_diffrn_standards_number 0
_exptl_absorpt_coefficient_mu 3.956
_exptl_absorpt_correction_T_max 0.510
_exptl_absorpt_correction_T_min 0.404
_exptl_absorpt_correction_type multi-scan
_exptl_absorpt_process_details '(SADABS; Sheldrick, 1996)'
_exptl_crystal_colour blue
_exptl_crystal_density_diffrn 1.726
_exptl_crystal_density_method 'not measured'
_exptl_crystal_description block
_exptl_crystal_F_000 844
_exptl_crystal_size_max 0.25
_exptl_crystal_size_mid 0.18
_exptl_crystal_size_min 0.17
_refine_diff_density_max 0.543
_refine_diff_density_min -0.407
_refine_ls_extinction_method none
_refine_ls_goodness_of_fit_ref 1.026
_refine_ls_hydrogen_treatment constr
_refine_ls_matrix_type full
_refine_ls_number_parameters 192
_refine_ls_number_reflns 3564
_refine_ls_number_restraints 0
_refine_ls_restrained_S_all 1.026
_refine_ls_R_factor_all 0.0510
_refine_ls_R_factor_gt 0.0360
_refine_ls_shift/su_max 0.000
_refine_ls_shift/su_mean 0.000
_refine_ls_structure_factor_coef Fsqd
_refine_ls_weighting_details 'calc w = 1/[\s^2^(Fo^2^)+(0.0453P)^2^+0.4325P] where P = (Fo^2^+2Fc^2^)/3'
_refine_ls_weighting_scheme calc
_refine_ls_wR_factor_gt 0.0848
_refine_ls_wR_factor_ref 0.0913
_reflns_number_gt 2787
_reflns_number_total 3564
_reflns_threshold_expression I>2\s(I)
_cod_data_source_file su6253.cif
_cod_data_source_block I
_cod_original_sg_symbol_H-M 'P 21/c'
_cod_database_code 2207906
_cod_database_fobs_code 2207906

loop_
_symmetry_equiv_pos_as_xyz
'x, y, z'
'-x, y+1/2, -z+1/2'
'-x, -y, -z'
'x, -y-1/2, z-1/2'

loop_
_atom_site_label
_atom_site_fract_x
_atom_site_fract_y
_atom_site_fract_z
_atom_site_U_iso_or_equiv
_atom_site_adp_type
_atom_site_calc_flag
_atom_site_refinement_flags
_atom_site_occupancy
_atom_site_type_symbol
Cu1 0.24192(5) 0.72498(2) 1.01867(3) 0.03673(12) Uani d . 1 Cu
Br1 0.93758(5) 0.40802(2) 1.16694(3) 0.05364(13) Uani d . 1 Br
S1 -0.29725(14) 0.82260(8) 1.15452(8) 0.0719(3) Uani d . 1 S
O1 0.2750(3) 0.63306(12) 1.09990(15) 0.0410(5) Uani d . 1 O
N1 0.4757(4) 0.70606(14) 0.95910(17) 0.0352(5) Uani d . 1 N
N2 0.2110(4) 0.82183(15) 0.92092(18) 0.0390(6) Uani d . 1 N
N3 0.0115(4) 0.75086(19) 1.0795(2) 0.0588(8) Uani d . 1 N
C1 0.5849(4) 0.59285(16) 1.0572(2) 0.0324(6) Uani d . 1 C
C2 0.4214(4) 0.58535(16) 1.1096(2) 0.0323(6) Uani d . 1 C
C3 0.4193(4) 0.52132(18) 1.1767(2) 0.0375(7) Uani d . 1 C
H3 0.3135 0.5145 1.2119 0.045 Uiso calc R 1 H
C4 0.5687(4) 0.46902(17) 1.1913(2) 0.0382(7) Uani d . 1 C
H4 0.5629 0.4271 1.2355 0.046 Uiso calc R 1 H
C5 0.7289(4) 0.47863(17) 1.1403(2) 0.0359(7) Uani d . 1 C
C6 0.7373(4) 0.53849(17) 1.0741(2) 0.0358(6) Uani d . 1 C
H6 0.8445 0.5437 1.0396 0.043 Uiso calc R 1 H
C7 0.6001(4) 0.65218(17) 0.9838(2) 0.0348(6) Uani d . 1 C
H7 0.7099 0.6517 0.9508 0.042 Uiso calc R 1 H
C8 0.5146(5) 0.7638(2) 0.8834(3) 0.0514(9) Uani d . 1 C
H8A 0.5804 0.7376 0.8330 0.062 Uiso calc R 1 H
H8B 0.5946 0.8067 0.9111 0.062 Uiso calc R 1 H
C9 0.3304(5) 0.7965(2) 0.8414(2) 0.0501(8) Uani d . 1 C
H9A 0.2633 0.7561 0.8013 0.060 Uiso calc R 1 H
H9B 0.3531 0.8422 0.8004 0.060 Uiso calc R 1 H
C10 0.2880(6) 0.8978(2) 0.9632(3) 0.0696(12) Uani d . 1 C
H10A 0.4241 0.8914 0.9776 0.083 Uiso calc R 1 H
H10B 0.2692 0.9392 0.9139 0.083 Uiso calc R 1 H
C11 0.2081(8) 0.9266(3) 1.0516(4) 0.1023(18) Uani d . 1 C
H11A 0.0741 0.9358 1.0382 0.153 Uiso calc R 1 H
H11B 0.2695 0.9757 1.0724 0.153 Uiso calc R 1 H
H11C 0.2283 0.8871 1.1021 0.153 Uiso calc R 1 H
C12 0.0093(5) 0.8275(2) 0.8795(3) 0.0513(9) Uani d . 1 C
H12A -0.0680 0.8425 0.9316 0.062 Uiso calc R 1 H
H12B -0.0314 0.7745 0.8575 0.062 Uiso calc R 1 H
C13 -0.0328(5) 0.8853(2) 0.7963(3) 0.0573(10) Uani d . 1 C
H13A -0.0020 0.9388 0.8179 0.086 Uiso calc R 1 H
H13B -0.1655 0.8825 0.7743 0.086 Uiso calc R 1 H
H13C 0.0421 0.8714 0.7437 0.086 Uiso calc R 1 H
C14 -0.1159(5) 0.7801(2) 1.1115(2) 0.0465(8) Uani d . 1 C

loop_
_atom_site_aniso_label
_atom_site_aniso_U_11
_atom_site_aniso_U_22
_atom_site_aniso_U_33
_atom_site_aniso_U_12
_atom_site_aniso_U_13
_atom_site_aniso_U_23
Cu1 0.0362(2) 0.0425(2) 0.0329(2) 0.00864(15) 0.01138(15) 0.00463(15)
Br1 0.0387(2) 0.0456(2) 0.0759(3) 0.00827(14) 0.00099(17) 0.00703(16)
S1 0.0446(5) 0.1075(9) 0.0651(7) 0.0174(5) 0.0135(5) -0.0313(6)
O1 0.0387(12) 0.0458(12) 0.0412(12) 0.0094(9) 0.0189(10) 0.0113(9)
N1 0.0358(13) 0.0378(12) 0.0333(13) 0.0006(10) 0.0106(11) 0.0022(10)
N2 0.0379(14) 0.0433(14) 0.0358(14) 0.0047(11) 0.0037(11) 0.0045(11)
N3 0.0573(19) 0.0691(19) 0.0540(19) 0.0265(16) 0.0284(15) 0.0197(16)
C1 0.0330(15) 0.0321(14) 0.0323(15) 0.0012(11) 0.0030(12) -0.0046(12)
C2 0.0326(15) 0.0356(14) 0.0291(15) -0.0005(12) 0.0052(12) -0.0038(12)
C3 0.0373(16) 0.0409(16) 0.0354(16) -0.0037(13) 0.0091(13) 0.0000(13)
C4 0.0409(17) 0.0346(15) 0.0389(17) -0.0021(13) 0.0018(14) 0.0010(12)
C5 0.0295(15) 0.0360(15) 0.0414(17) 0.0037(12) -0.0026(13) -0.0063(13)
C6 0.0284(14) 0.0397(15) 0.0400(17) -0.0002(12) 0.0065(12) -0.0064(13)
C7 0.0291(14) 0.0386(15) 0.0383(16) -0.0027(12) 0.0115(12) -0.0039(12)
C8 0.052(2) 0.0501(19) 0.056(2) 0.0058(16) 0.0244(17) 0.0156(16)
C9 0.050(2) 0.060(2) 0.0425(19) 0.0082(16) 0.0150(16) 0.0133(16)
C10 0.068(3) 0.064(2) 0.073(3) 0.007(2) -0.011(2) -0.009(2)
C11 0.127(5) 0.089(3) 0.095(4) 0.002(3) 0.032(4) -0.037(3)
C12 0.0409(19) 0.060(2) 0.053(2) 0.0056(16) 0.0010(16) 0.0171(17)
C13 0.049(2) 0.074(2) 0.048(2) 0.0158(18) 0.0028(17) 0.0182(18)
C14 0.0428(19) 0.059(2) 0.0388(18) 0.0077(16) 0.0101(15) 0.0062(15)

loop_
_atom_type_symbol
_atom_type_description
_atom_type_scat_dispersion_real
_atom_type_scat_dispersion_imag
_atom_type_scat_source
C C 0.0033 0.0016 'International Tables Vol C Tables 4.2.6.8 and 6.1.1.4'
H H 0.0000 0.0000 'International Tables Vol C Tables 4.2.6.8 and 6.1.1.4'
Br Br -0.2901 2.4595 'International Tables Vol C Tables 4.2.6.8 and 6.1.1.4'
N N 0.0061 0.0033 'International Tables Vol C Tables 4.2.6.8 and 6.1.1.4'
O O 0.0106 0.0060 'International Tables Vol C Tables 4.2.6.8 and 6.1.1.4'
S S 0.1246 0.1234 'International Tables Vol C Tables 4.2.6.8 and 6.1.1.4'
Cu Cu 0.3201 1.2651 'International Tables Vol C Tables 4.2.6.8 and 6.1.1.4'

loop_
_geom_angle_atom_site_label_1
_geom_angle_atom_site_label_2
_geom_angle_atom_site_label_3
_geom_angle
_geom_angle_publ_flag
O1 Cu1 N1 92.93(9) y
O1 Cu1 N3 89.52(11) y
N1 Cu1 N3 176.48(12) y
O1 Cu1 N2 176.09(10) y
N1 Cu1 N2 84.27(10) y
N3 Cu1 N2 93.41(11) y
C2 O1 Cu1 127.65(19) ?
C7 N1 C8 119.1(3) ?
C7 N1 Cu1 126.3(2) ?
C8 N1 Cu1 114.43(19) ?
C10 N2 C12 113.8(3) ?
C10 N2 C9 108.6(3) ?
C12 N2 C9 108.3(3) ?
C10 N2 Cu1 113.0(2) ?
C12 N2 Cu1 109.78(19) ?
C9 N2 Cu1 102.55(18) ?
C14 N3 Cu1 167.6(3) ?
C6 C1 C2 120.0(3) ?
C6 C1 C7 117.5(3) ?
C2 C1 C7 122.4(3) ?
O1 C2 C3 118.5(3) ?
O1 C2 C1 124.5(3) ?
C3 C2 C1 117.0(3) ?
C4 C3 C2 121.9(3) ?
C4 C3 H3 119.1 ?
C2 C3 H3 119.1 ?
C3 C4 C5 120.0(3) ?
C3 C4 H4 120.0 ?
C5 C4 H4 120.0 ?
C6 C5 C4 120.5(3) ?
C6 C5 Br1 120.7(2) ?
C4 C5 Br1 118.7(2) ?
C5 C6 C1 120.6(3) ?
C5 C6 H6 119.7 ?
C1 C6 H6 119.7 ?
N1 C7 C1 125.8(3) ?
N1 C7 H7 117.1 ?
C1 C7 H7 117.1 ?
N1 C8 C9 108.1(3) ?
N1 C8 H8A 110.1 ?
C9 C8 H8A 110.1 ?
N1 C8 H8B 110.1 ?
C9 C8 H8B 110.1 ?
H8A C8 H8B 108.4 ?
C8 C9 N2 110.3(3) ?
C8 C9 H9A 109.6 ?
N2 C9 H9A 109.6 ?
C8 C9 H9B 109.6 ?
N2 C9 H9B 109.6 ?
H9A C9 H9B 108.1 ?
C11 C10 N2 117.0(4) ?
C11 C10 H10A 108.0 ?
N2 C10 H10A 108.0 ?
C11 C10 H10B 108.0 ?
N2 C10 H10B 108.0 ?
H10A C10 H10B 107.3 ?
C10 C11 H11A 109.5 ?
C10 C11 H11B 109.5 ?
H11A C11 H11B 109.5 ?
C10 C11 H11C 109.5 ?
H11A C11 H11C 109.5 ?
H11B C11 H11C 109.5 ?
N2 C12 C13 116.9(3) ?
N2 C12 H12A 108.1 ?
C13 C12 H12A 108.1 ?
N2 C12 H12B 108.1 ?
C13 C12 H12B 108.1 ?
H12A C12 H12B 107.3 ?
C12 C13 H13A 109.5 ?
C12 C13 H13B 109.5 ?
H13A C13 H13B 109.5 ?
C12 C13 H13C 109.5 ?
H13A C13 H13C 109.5 ?
H13B C13 H13C 109.5 ?
N3 C14 S1 178.6(3) ?

loop_
_geom_bond_atom_site_label_1
_geom_bond_atom_site_label_2
_geom_bond_distance
_geom_bond_publ_flag
Cu1 O1 1.902(2) y
Cu1 N1 1.928(3) y
Cu1 N3 1.938(3) y
Cu1 N2 2.103(2) y
Br1 C5 1.897(3) ?
S1 C14 1.617(4) ?
O1 C2 1.302(3) ?
N1 C7 1.282(4) ?
N1 C8 1.463(4) ?
N2 C10 1.480(5) ?
N2 C12 1.490(4) ?
N2 C9 1.497(4) ?
N3 C14 1.143(4) ?
C1 C6 1.411(4) ?
C1 C2 1.416(4) ?
C1 C7 1.426(4) ?
C2 C3 1.414(4) ?
C3 C4 1.370(4) ?
C3 H3 0.9300 ?
C4 C5 1.389(4) ?
C4 H4 0.9300 ?
C5 C6 1.357(4) ?
C6 H6 0.9300 ?
C7 H7 0.9300 ?
C8 C9 1.482(5) ?
C8 H8A 0.9700 ?
C8 H8B 0.9700 ?
C9 H9A 0.9700 ?
C9 H9B 0.9700 ?
C10 C11 1.464(6) ?
C10 H10A 0.9700 ?
C10 H10B 0.9700 ?
C11 H11A 0.9600 ?
C11 H11B 0.9600 ?
C11 H11C 0.9600 ?
C12 C13 1.509(4) ?
C12 H12A 0.9700 ?
C12 H12B 0.9700 ?
C13 H13A 0.9600 ?
C13 H13B 0.9600 ?
C13 H13C 0.9600 ?
